data_7706727
loop_
_publ_author_name
'Kovacs, Daniel'
'Kocsi, Daniel'
'Wells, Jordann A. L.'
'Kiraev, Salauat R.'
'Borbas, K. Eszter'

_publ_section_title
;
 Electron transfer pathways in photoexcited lanthanide(iii) complexes of
 picolinate ligands.
;
_journal_issue 12
_journal_name_full 'Dalton transactions (Cambridge, England : 2003)'
_journal_page_first 4244
_journal_page_last 4254
_journal_paper_doi 10.1039/d1dt00616a
_journal_volume 50
_journal_year 2021
_chemical_formula_moiety 'C33 H33 Cl2.5 Eu N7 O7.5, 1.5(H2 O), 0.5(Cl), H1.5 O, 1.5(O)'
_chemical_formula_sum 'C33 H37.5 Cl3 Eu N7 O11.5'
_chemical_formula_weight 974.51
_space_group_crystal_system monoclinic
_space_group_IT_number 14
_space_group_name_Hall '-P 2ybc'
_space_group_name_H-M_alt 'P 1 21/c 1'
_atom_sites_solution_hydrogens mixed
_audit_creation_date 2020-12-06
_audit_creation_method
;
Olex2 1.2
(compiled 2018.05.29 svn.r3508 for OlexSys, GUI svn.r5506)
;
_audit_update_record
;
2021-02-23 deposited with the CCDC.	2021-03-01 downloaded from the CCDC.
;
_cell_angle_alpha 90
_cell_angle_beta 113.684(5)
_cell_angle_gamma 90
_cell_formula_units_Z 4
_cell_length_a 12.126(4)
_cell_length_b 23.598(7)
_cell_length_c 14.735(4)
_cell_measurement_reflns_used 6011
_cell_measurement_temperature 170(2)
_cell_measurement_theta_max 22.69
_cell_measurement_theta_min 2.29
_cell_volume 3861(2)
_computing_molecular_graphics 'Olex2 (Dolomanov et al., 2009)'
_computing_publication_material 'Olex2 (Dolomanov et al., 2009)'
_computing_structure_refinement 'ShelXL (Sheldrick, 2015)'
_computing_structure_solution 'SHELXT 2014/4 (Sheldrick, 2014)'
_diffrn_ambient_temperature 170.0
_diffrn_measured_fraction_theta_full 1.000
_diffrn_measured_fraction_theta_max 0.995
_diffrn_measurement_device_type 'Bruker APEX-II CCD'
_diffrn_measurement_method '\f and \w scans'
_diffrn_radiation_type MoK\a
_diffrn_radiation_wavelength 0.71073
_diffrn_reflns_av_R_equivalents 0.1213
_diffrn_reflns_av_unetI/netI 0.0919
_diffrn_reflns_Laue_measured_fraction_full 1.000
_diffrn_reflns_Laue_measured_fraction_max 0.995
_diffrn_reflns_limit_h_max 14
_diffrn_reflns_limit_h_min -14
_diffrn_reflns_limit_k_max 29
_diffrn_reflns_limit_k_min -29
_diffrn_reflns_limit_l_max 18
_diffrn_reflns_limit_l_min -18
_diffrn_reflns_number 43327
_diffrn_reflns_point_group_measured_fraction_full 1.000
_diffrn_reflns_point_group_measured_fraction_max 0.995
_diffrn_reflns_theta_full 25.242
_diffrn_reflns_theta_max 26.061
_diffrn_reflns_theta_min 1.738
_diffrn_standards_number 0
_exptl_absorpt_coefficient_mu 1.901
_exptl_absorpt_correction_T_max 0.7454
_exptl_absorpt_correction_T_min 0.6286
_exptl_absorpt_correction_type multi-scan
_exptl_absorpt_process_details
'SADABS-2014/5 (Bruker,2014/5) was used for absorption correction. wR2(int) was 0.1436 before and 0.0714 after correction. The Ratio of minimum to maximum transmission is 0.8433. The \l/2 correction factor is 0.00150.'
_exptl_crystal_colour colourless
_exptl_crystal_colour_primary colourless
_exptl_crystal_density_diffrn 1.676
_exptl_crystal_description block
_exptl_crystal_F_000 1962
_exptl_crystal_size_max 0.6
_exptl_crystal_size_mid 0.5
_exptl_crystal_size_min 0.2
_refine_diff_density_max 1.910
_refine_diff_density_min -2.253
_refine_diff_density_rms 0.155
_refine_ls_extinction_method none
_refine_ls_goodness_of_fit_ref 1.082
_refine_ls_hydrogen_treatment mixed
_refine_ls_matrix_type full
_refine_ls_number_parameters 539
_refine_ls_number_reflns 7600
_refine_ls_number_restraints 9
_refine_ls_restrained_S_all 1.082
_refine_ls_R_factor_all 0.1134
_refine_ls_R_factor_gt 0.0726
_refine_ls_shift/su_max 0.001
_refine_ls_shift/su_mean 0.000
_refine_ls_structure_factor_coef Fsqd
_refine_ls_weighting_details 'w=1/[\s^2^(Fo^2^)+(0.0354P)^2^+34.9160P] where P=(Fo^2^+2Fc^2^)/3'
_refine_ls_weighting_scheme calc
_refine_ls_wR_factor_gt 0.1315
_refine_ls_wR_factor_ref 0.1457
_reflns_Friedel_coverage 0.000
_reflns_number_gt 5340
_reflns_number_total 7600
_reflns_threshold_expression 'I > 2\s(I)'
_cod_data_source_file d1dt00616a2.cif
_cod_data_source_block eb2007
_cod_depositor_comments 'Adding full bibliography for 7706725--7706728.cif.'
_cod_original_sg_symbol_H-M P21/c
_cod_original_formula_sum 'C33 H37.50 Cl3 Eu N7 O11.50'
_cod_database_code 7706727
_shelx_shelxl_version_number 2018/3
_shelx_space_group_comment
;
The symmetry employed for this shelxl refinement is uniquely defined
by the following loop, which should always be used as a source of
symmetry information in preference to the above space-group names.
They are only intended as comments.
;
_shelx_estimated_absorpt_t_max 0.702
_shelx_estimated_absorpt_t_min 0.395
_olex2_refinement_description
;
1. Fixed Uiso
 At 1.2 times of:
  All C(H) groups, All C(H,H) groups, All N(H) groups
 At 1.5 times of:
  All C(H,H,H) groups, All O(H,H) groups, All O(H,H,H,H) groups
2. Shared sites
{Cl0A, O1S}
3. Restrained distances
 O5SA-H5SB
 0.95 with sigma of 0.02
 O5SA-H5SA
 0.95 with sigma of 0.02
 H5SB-H5SA
 1.5 with sigma of 0.02
 O3SB-H3SA
 0.95 with sigma of 0.02
 O2SA-H2SA = O2SA-H2SB
 0.95 with sigma of 0.02
 H2SB-H2SA
 1.5 with sigma of 0.02
 O3SB-H3SB
 0.95 with sigma of 0.02
 H3SA-H3SB
 1.5 with sigma of 0.02
4. Uiso/Uaniso restraints and constraints
Uanis(C9) = Uanis(C18)
Uanis(Cl1) = Uanis(Cl2)
Uanis(Cl0A) = Uanis(O1S)
5. Others
 Fixed Sof: Cl1A(0.5) O3SB(0.5) O3SA(0.5) O4SA(0.5) O2SA(0.5) O2SB(0.5)
 O5SB(0.5) H3SA(0.5) H2SA(0.5) H2SB(0.5) Cl0A(0.5) O1S(0.5)
6.a Secondary CH2 refined with riding coordinates:
 C21(H21A,H21B), C1(H1A,H1B), C2(H2A,H2B), C12(H12A,H12B), C3(H3A,H3B),
 C20(H20A,H20B), C10(H10A,H10B), C19(H19A,H19B), C32(H32A,H32B), C11(H11A,H11B)
6.b Aromatic/amide H refined with riding coordinates:
 N6(H6), N7(H7), C31(H31), C16(H16), C24(H24), C25(H25), C28(H28), C7(H7A),
 C5(H5), C14(H14)
6.c Idealised Me refined as rotating group:
 C33(H33A,H33B,H33C)
;
_olex2_submission_special_instructions 'No special instructions were received'

loop_
_space_group_symop_operation_xyz
'x, y, z'
'-x, y+1/2, -z+1/2'
'-x, -y, -z'
'x, -y-1/2, z-1/2'

loop_
_atom_site_label
_atom_site_type_symbol
_atom_site_fract_x
_atom_site_fract_y
_atom_site_fract_z
_atom_site_U_iso_or_equiv
_atom_site_adp_type
_atom_site_occupancy
_atom_site_site_symmetry_order
_atom_site_calc_flag
_atom_site_refinement_flags_posn
_atom_site_refinement_flags_adp
_atom_site_refinement_flags_occupancy
_atom_site_disorder_assembly
_atom_site_disorder_group
Eu1 Eu 0.80310(4) 0.29341(2) 0.40098(3) 0.02268(13) Uani 1 1 d . . . . .
Cl2 Cl 1.4034(2) 0.24409(15) 0.4537(2) 0.0622(6) Uani 1 1 d . . . . .
Cl1 Cl 0.1735(2) 0.32867(15) 0.1714(2) 0.0622(6) Uani 1 1 d . . . . .
O1 O 0.6883(5) 0.2364(2) 0.4720(4) 0.0271(13) Uani 1 1 d . . . . .
O2 O 0.6906(5) 0.2311(2) 0.2659(4) 0.0300(14) Uani 1 1 d . . . . .
O3 O 0.5241(6) 0.1784(3) 0.2001(4) 0.0369(15) Uani 1 1 d . . . . .
O4 O 0.8854(6) 0.1966(3) 0.4336(4) 0.0393(16) Uani 1 1 d . . . . .
N6 N 0.7057(6) 0.1718(3) 0.5904(5) 0.0261(16) Uani 1 1 d . . . . .
H6 H 0.748759 0.162941 0.652694 0.031 Uiso 1 1 calc R . . . .
O7 O 0.1456(6) -0.0317(3) 0.3827(5) 0.052(2) Uani 1 1 d . . . . .
N4 N 0.5760(6) 0.3130(3) 0.3096(5) 0.0243(16) Uani 1 1 d . . . . .
N1 N 0.8762(6) 0.2976(3) 0.5927(4) 0.0280(16) Uani 1 1 d . . . . .
O6 O 0.2825(6) 0.0537(3) 0.1441(4) 0.0439(17) Uani 1 1 d . . . . .
N5 N 1.0259(6) 0.2765(3) 0.4245(5) 0.0304(18) Uani 1 1 d . . . . .
N3 N 0.9650(6) 0.3769(3) 0.4839(5) 0.0305(17) Uani 1 1 d . . . . .
O5 O 0.9932(7) 0.1300(3) 0.4006(6) 0.056(2) Uani 1 1 d . . . . .
N7 N 0.4111(7) 0.0919(3) 0.2885(5) 0.0343(18) Uani 1 1 d . . . . .
H7 H 0.442914 0.112643 0.255522 0.041 Uiso 1 1 calc R . . . .
N2 N 0.7158(6) 0.3843(3) 0.4634(5) 0.0285(17) Uani 1 1 d . . . . .
C9 C 0.5802(8) 0.2224(4) 0.2373(6) 0.0289(14) Uani 1 1 d . . . . .
C22 C 0.7438(7) 0.2157(3) 0.5557(6) 0.0252(19) Uani 1 1 d . . . . .
C23 C 0.6046(7) 0.1373(3) 0.5400(6) 0.0253(19) Uani 1 1 d . . . . .
C4 C 0.5216(8) 0.3585(4) 0.3257(6) 0.030(2) Uani 1 1 d . . . . .
C21 C 0.8640(7) 0.2399(4) 0.6225(6) 0.029(2) Uani 1 1 d . . . . .
H21A H 0.871309 0.239752 0.691883 0.035 Uiso 1 1 calc R . . . .
H21B H 0.929339 0.216009 0.618980 0.035 Uiso 1 1 calc R . . . .
C31 C 0.5581(8) 0.1319(4) 0.4384(6) 0.030(2) Uani 1 1 d . . . . .
H31 H 0.593202 0.151764 0.400644 0.036 Uiso 1 1 calc R . . . .
C17 C 1.0651(8) 0.2241(4) 0.4228(6) 0.036(2) Uani 1 1 d . . . . .
C1 C 0.8048(7) 0.3374(4) 0.6283(6) 0.033(2) Uani 1 1 d . . . . .
H1A H 0.781656 0.317195 0.676911 0.039 Uiso 1 1 calc R . . . .
H1B H 0.856989 0.369609 0.663155 0.039 Uiso 1 1 calc R . . . .
C8 C 0.5084(8) 0.2708(4) 0.2504(6) 0.029(2) Uani 1 1 d . . . . .
C13 C 1.1022(8) 0.3201(4) 0.4353(6) 0.032(2) Uani 1 1 d . . . . .
C15 C 1.2557(9) 0.2562(5) 0.4407(6) 0.039(2) Uani 1 1 d . . . . .
C16 C 1.1791(8) 0.2123(4) 0.4288(6) 0.038(2) Uani 1 1 d . . . . .
H16 H 1.203256 0.174412 0.424669 0.046 Uiso 1 1 calc R . . . .
C30 C 0.4591(8) 0.0969(4) 0.3919(6) 0.033(2) Uani 1 1 d . . . . .
C24 C 0.5536(8) 0.1074(4) 0.5942(6) 0.034(2) Uani 1 1 d . . . . .
H24 H 0.587105 0.110919 0.664295 0.041 Uiso 1 1 calc R . . . .
C18 C 0.9736(8) 0.1784(4) 0.4183(6) 0.0289(14) Uani 1 1 d . . . . .
C27 C 0.3034(9) 0.0308(4) 0.3911(7) 0.037(2) Uani 1 1 d . . . . .
C2 C 0.6926(8) 0.3604(4) 0.5470(6) 0.034(2) Uani 1 1 d . . . . .
H2A H 0.632564 0.329547 0.521831 0.041 Uiso 1 1 calc R . . . .
H2B H 0.657763 0.390247 0.574650 0.041 Uiso 1 1 calc R . . . .
C26 C 0.4044(8) 0.0669(4) 0.4442(6) 0.032(2) Uani 1 1 d . . . . .
C12 C 1.0514(8) 0.3777(4) 0.4358(6) 0.034(2) Uani 1 1 d . . . . .
H12A H 1.117741 0.404298 0.471726 0.040 Uiso 1 1 calc R . . . .
H12B H 1.010022 0.391382 0.366838 0.040 Uiso 1 1 calc R . . . .
C3 C 0.6014(8) 0.4054(4) 0.3852(7) 0.037(2) Uani 1 1 d . . . . .
H3A H 0.620544 0.430830 0.340028 0.045 Uiso 1 1 calc R . . . .
H3B H 0.557432 0.427872 0.416650 0.045 Uiso 1 1 calc R . . . .
C29 C 0.3181(8) 0.0569(4) 0.2363(7) 0.035(2) Uani 1 1 d . . . . .
C20 C 1.0061(7) 0.3125(4) 0.6312(6) 0.036(2) Uani 1 1 d . . . . .
H20A H 1.049443 0.282622 0.611581 0.043 Uiso 1 1 calc R . . . .
H20B H 1.039224 0.313539 0.704519 0.043 Uiso 1 1 calc R . . . .
C6 C 0.3305(8) 0.3213(5) 0.2246(6) 0.044(3) Uani 1 1 d . . . . .
C10 C 0.7990(9) 0.4337(4) 0.4966(7) 0.037(2) Uani 1 1 d . . . . .
H10A H 0.835893 0.434860 0.569980 0.045 Uiso 1 1 calc R . . . .
H10B H 0.752740 0.469094 0.472626 0.045 Uiso 1 1 calc R . . . .
C25 C 0.4565(8) 0.0732(4) 0.5493(7) 0.035(2) Uani 1 1 d . . . . .
H25 H 0.423069 0.053295 0.588372 0.042 Uiso 1 1 calc R . . . .
C28 C 0.2647(8) 0.0263(4) 0.2918(7) 0.034(2) Uani 1 1 d . . . . .
H28 H 0.199172 0.001625 0.257360 0.041 Uiso 1 1 calc R . . . .
C19 C 1.0285(8) 0.3688(4) 0.5936(6) 0.040(2) Uani 1 1 d . . . . .
H19A H 1.002985 0.399313 0.627154 0.049 Uiso 1 1 calc R . . . .
H19B H 1.116157 0.373103 0.612457 0.049 Uiso 1 1 calc R . . . .
C7 C 0.3848(8) 0.2742(4) 0.2085(7) 0.040(2) Uani 1 1 d . . . . .
H7A H 0.337976 0.244103 0.168831 0.048 Uiso 1 1 calc R . . . .
C32 C 0.2453(9) 0.0000(4) 0.4473(7) 0.045(3) Uani 1 1 d . . . . .
H32A H 0.304460 -0.025867 0.495346 0.054 Uiso 1 1 calc R . . . .
H32B H 0.218098 0.027357 0.484876 0.054 Uiso 1 1 calc R . . . .
C5 C 0.3982(9) 0.3645(5) 0.2842(7) 0.045(3) Uani 1 1 d . . . . .
H5 H 0.360784 0.397350 0.296239 0.054 Uiso 1 1 calc R . . . .
C11 C 0.8972(9) 0.4302(4) 0.4584(7) 0.043(3) Uani 1 1 d . . . . .
H11A H 0.860680 0.434323 0.385349 0.052 Uiso 1 1 calc R . . . .
H11B H 0.953726 0.462148 0.485942 0.052 Uiso 1 1 calc R . . . .
C14 C 1.2187(9) 0.3113(4) 0.4442(7) 0.043(3) Uani 1 1 d . . . . .
H14 H 1.272002 0.342312 0.452618 0.052 Uiso 1 1 calc R . . . .
C33 C 0.0911(11) -0.0647(5) 0.4344(9) 0.067(4) Uani 1 1 d . . . . .
H33A H 0.017082 -0.082044 0.386729 0.100 Uiso 1 1 calc GR . . . .
H33B H 0.071704 -0.040268 0.479786 0.100 Uiso 1 1 calc GR . . . .
H33C H 0.146991 -0.094445 0.472294 0.100 Uiso 1 1 calc GR . . . .
O5SA O 0.7200(8) 0.4009(3) 0.8039(6) 0.064(2) Uani 1 1 d D . . . .
H5SA H 0.647(5) 0.381(4) 0.774(9) 0.096 Uiso 1 1 d DR . . . .
H5SB H 0.780(6) 0.373(3) 0.831(9) 0.096 Uiso 1 1 d DR . . . .
Cl1A Cl 0.9626(7) 0.4584(3) 0.7643(5) 0.083(2) Uani 0.5 1 d . . P A 2
O3SB O 0.3687(16) 0.0611(8) -0.0025(12) 0.063(5) Uani 0.5 1 d D . P B 2
O3SA O 0.4151(17) 0.0928(8) 0.0450(15) 0.067(5) Uani 0.5 1 d . . P C 1
O4SA O 0.4260(15) -0.0004(7) -0.0531(14) 0.071(5) Uani 0.5 1 d . . P D -1
O2SA O 0.7404(17) 0.5045(8) 0.7368(17) 0.092(7) Uani 0.5 1 d D . P E 1
O2SB O 0.789(2) 0.5423(9) 0.6905(14) 0.091(7) Uani 0.5 1 d . . P F 2
O5SB O 0.643(2) 0.5070(8) 0.7985(15) 0.103(8) Uani 0.5 1 d . . P G 2
H3SA H 0.433(18) 0.039(13) -0.004(15) 0.155 Uiso 0.5 1 d DR . P H 2
H2SA H 0.680(16) 0.496(15) 0.673(10) 0.155 Uiso 0.5 1 d DR . P I 1
H2SB H 0.814(12) 0.494(16) 0.73(2) 0.155 Uiso 0.5 1 d DR . P J 1
H3SB H 0.391(18) 0.069(8) 0.066(4) 0.155 Uiso 1 1 d DR . . . .
Cl0A Cl 0.8082(4) 0.3468(2) 0.2824(3) 0.0676(13) Uani 0.5 1 d . . P K 3
O1S O 0.8082(4) 0.3468(2) 0.2824(3) 0.0676(13) Uani 0.5 1 d . . P K 4

loop_
_atom_site_aniso_label
_atom_site_aniso_U_11
_atom_site_aniso_U_22
_atom_site_aniso_U_33
_atom_site_aniso_U_23
_atom_site_aniso_U_13
_atom_site_aniso_U_12
Eu1 0.0216(2) 0.0277(2) 0.01460(18) -0.00058(19) 0.00294(14) -0.0044(2)
Cl2 0.0262(9) 0.1032(18) 0.0520(11) -0.0084(11) 0.0102(9) 0.0129(10)
Cl1 0.0262(9) 0.1032(18) 0.0520(11) -0.0084(11) 0.0102(9) 0.0129(10)
O1 0.019(3) 0.036(3) 0.020(3) 0.004(2) 0.000(2) -0.006(2)
O2 0.023(3) 0.036(3) 0.025(3) -0.009(3) 0.004(3) 0.001(3)
O3 0.041(4) 0.032(4) 0.034(3) -0.007(3) 0.011(3) -0.009(3)
O4 0.032(4) 0.038(4) 0.036(3) 0.006(3) 0.002(3) -0.003(3)
N6 0.024(4) 0.037(4) 0.015(3) -0.003(3) 0.005(3) -0.003(3)
O7 0.044(4) 0.044(4) 0.053(4) 0.004(3) 0.004(3) -0.026(3)
N4 0.024(4) 0.030(4) 0.016(3) -0.002(3) 0.005(3) -0.003(3)
N1 0.019(3) 0.044(4) 0.016(3) -0.001(3) 0.003(3) -0.011(3)
O6 0.039(4) 0.059(5) 0.022(3) -0.007(3) 0.000(3) -0.003(3)
N5 0.023(4) 0.044(5) 0.019(3) 0.003(3) 0.004(3) -0.004(3)
N3 0.030(4) 0.037(4) 0.025(4) -0.008(3) 0.012(3) -0.014(3)
O5 0.067(5) 0.029(4) 0.069(5) -0.008(4) 0.025(4) 0.002(4)
N7 0.035(4) 0.043(5) 0.022(4) -0.001(3) 0.008(3) -0.004(4)
N2 0.032(4) 0.029(4) 0.022(4) -0.005(3) 0.009(3) -0.006(3)
C9 0.030(4) 0.038(4) 0.015(3) 0.005(2) 0.006(3) -0.002(3)
C22 0.027(4) 0.027(5) 0.019(4) 0.000(3) 0.006(3) 0.001(4)
C23 0.027(5) 0.024(4) 0.023(4) 0.001(3) 0.008(4) -0.003(3)
C4 0.034(5) 0.037(5) 0.018(4) 0.006(4) 0.011(4) 0.008(4)
C21 0.024(5) 0.044(5) 0.015(4) 0.005(4) 0.004(3) -0.005(4)
C31 0.033(5) 0.035(5) 0.023(4) -0.004(4) 0.011(4) -0.010(4)
C17 0.035(5) 0.044(6) 0.021(4) 0.008(4) 0.004(4) 0.003(4)
C1 0.024(5) 0.052(6) 0.024(4) -0.009(4) 0.011(4) -0.017(4)
C8 0.029(5) 0.038(5) 0.017(4) 0.000(3) 0.006(4) -0.002(4)
C13 0.036(5) 0.037(5) 0.020(4) 0.002(4) 0.010(4) -0.005(4)
C15 0.037(6) 0.062(7) 0.021(5) 0.009(4) 0.013(4) -0.001(5)
C16 0.039(5) 0.050(6) 0.025(4) 0.000(4) 0.012(4) 0.008(5)
C30 0.038(5) 0.033(5) 0.021(4) -0.005(4) 0.005(4) -0.001(4)
C24 0.046(6) 0.039(5) 0.019(4) -0.004(4) 0.015(4) -0.003(4)
C18 0.030(4) 0.038(4) 0.015(3) 0.005(2) 0.006(3) -0.002(3)
C27 0.040(5) 0.030(5) 0.037(5) 0.006(4) 0.010(4) -0.001(4)
C2 0.034(5) 0.036(5) 0.030(5) -0.006(4) 0.011(4) -0.005(4)
C26 0.033(5) 0.031(5) 0.028(5) -0.006(4) 0.006(4) -0.010(4)
C12 0.037(5) 0.040(6) 0.025(4) -0.002(4) 0.014(4) -0.015(4)
C3 0.039(6) 0.031(5) 0.042(5) -0.006(4) 0.015(5) 0.012(4)
C29 0.026(5) 0.032(5) 0.035(5) -0.007(4) -0.001(4) 0.003(4)
C20 0.014(4) 0.062(7) 0.022(4) -0.008(4) -0.002(4) -0.013(4)
C6 0.019(5) 0.082(8) 0.021(5) -0.003(5) -0.003(4) 0.014(5)
C10 0.047(6) 0.029(5) 0.043(5) -0.013(4) 0.027(5) -0.012(4)
C25 0.042(6) 0.033(5) 0.035(5) 0.001(4) 0.018(4) -0.011(4)
C28 0.032(5) 0.030(5) 0.035(5) -0.002(4) 0.007(4) -0.002(4)
C19 0.030(5) 0.064(7) 0.020(4) -0.014(4) 0.003(4) -0.017(5)
C7 0.030(5) 0.056(6) 0.027(5) -0.005(4) 0.004(4) -0.008(4)
C32 0.045(6) 0.046(6) 0.038(6) -0.005(5) 0.011(5) -0.013(5)
C5 0.037(6) 0.065(7) 0.027(5) 0.001(5) 0.007(4) 0.028(5)
C11 0.061(7) 0.030(5) 0.045(6) -0.013(4) 0.028(5) -0.017(5)
C14 0.034(6) 0.054(7) 0.039(6) 0.000(4) 0.011(5) -0.011(5)
C33 0.063(8) 0.060(8) 0.073(8) 0.014(6) 0.023(7) -0.021(6)
O5SA 0.071(6) 0.057(5) 0.062(5) -0.003(4) 0.026(5) 0.000(4)
Cl1A 0.084(5) 0.089(5) 0.067(4) -0.005(4) 0.020(4) -0.007(4)
O3SB 0.074(12) 0.057(11) 0.044(9) -0.006(8) 0.010(9) -0.027(9)
O3SA 0.061(12) 0.076(14) 0.071(12) 0.005(10) 0.035(10) 0.008(10)
O4SA 0.070(11) 0.059(11) 0.106(14) 0.009(10) 0.057(11) -0.001(9)
O2SA 0.064(12) 0.044(11) 0.137(19) 0.006(11) 0.009(12) -0.010(9)
O2SB 0.110(17) 0.093(16) 0.069(12) 0.002(11) 0.034(12) 0.040(13)
O5SB 0.17(2) 0.081(14) 0.090(14) 0.020(11) 0.086(15) 0.060(14)
Cl0A 0.074(3) 0.072(3) 0.052(3) 0.001(2) 0.021(2) -0.008(2)
O1S 0.074(3) 0.072(3) 0.052(3) 0.001(2) 0.021(2) -0.008(2)

loop_
_atom_type_symbol
_atom_type_description
_atom_type_scat_dispersion_real
_atom_type_scat_dispersion_imag
_atom_type_scat_source
C C 0.0033 0.0016 'International Tables Vol C Tables 4.2.6.8 and 6.1.1.4'
H H 0.0000 0.0000 'International Tables Vol C Tables 4.2.6.8 and 6.1.1.4'
Cl Cl 0.1484 0.1585 'International Tables Vol C Tables 4.2.6.8 and 6.1.1.4'
Eu Eu -0.1578 3.6682 'International Tables Vol C Tables 4.2.6.8 and 6.1.1.4'
N N 0.0061 0.0033 'International Tables Vol C Tables 4.2.6.8 and 6.1.1.4'
O O 0.0106 0.0060 'International Tables Vol C Tables 4.2.6.8 and 6.1.1.4'

loop_
_geom_angle_atom_site_label_1
_geom_angle_atom_site_label_2
_geom_angle_atom_site_label_3
_geom_angle
_geom_angle_site_symmetry_1
_geom_angle_site_symmetry_3
_geom_angle_publ_flag
O1 Eu1 O4 70.3(2) . . ?
O1 Eu1 N4 69.55(19) . . ?
O1 Eu1 N1 64.02(19) . . ?
O1 Eu1 N5 126.4(2) . . ?
O1 Eu1 N3 129.86(19) . . ?
O1 Eu1 N2 85.6(2) . . ?
O2 Eu1 O1 77.74(19) . . ?
O2 Eu1 O4 69.25(19) . . ?
O2 Eu1 N4 63.0(2) . . ?
O2 Eu1 N1 138.9(2) . . ?
O2 Eu1 N5 103.2(2) . . ?
O2 Eu1 N3 152.4(2) . . ?
O2 Eu1 N2 126.5(2) . . ?
O4 Eu1 N4 122.2(2) . . ?
O4 Eu1 N1 83.6(2) . . ?
O4 Eu1 N5 61.1(2) . . ?
O4 Eu1 N3 115.1(2) . . ?
O4 Eu1 N2 148.3(2) . . ?
N4 Eu1 N1 112.8(2) . . ?
N4 Eu1 N5 158.2(2) . . ?
N4 Eu1 N3 122.4(2) . . ?
N4 Eu1 N2 63.5(2) . . ?
N1 Eu1 N5 88.8(2) . . ?
N1 Eu1 N3 67.2(2) . . ?
N1 Eu1 N2 67.1(2) . . ?
N5 Eu1 N3 61.7(2) . . ?
N5 Eu1 N2 126.8(2) . . ?
N3 Eu1 N2 65.3(2) . . ?
Cl0A Eu1 O1 149.87(17) . . ?
Cl0A Eu1 O2 83.04(19) . . ?
Cl0A Eu1 O4 123.7(2) . . ?
Cl0A Eu1 N4 81.1(2) . . ?
Cl0A Eu1 N1 138.0(2) . . ?
Cl0A Eu1 N5 80.4(2) . . ?
Cl0A Eu1 N3 72.01(19) . . ?
Cl0A Eu1 N2 87.4(2) . . ?
O1S Eu1 O1 149.87(17) . . ?
O1S Eu1 O2 83.04(19) . . ?
O1S Eu1 O4 123.7(2) . . ?
O1S Eu1 N4 81.1(2) . . ?
O1S Eu1 N1 138.0(2) . . ?
O1S Eu1 N5 80.4(2) . . ?
O1S Eu1 N3 72.01(19) . . ?
O1S Eu1 N2 87.4(2) . . ?
C22 O1 Eu1 117.7(5) . . ?
C9 O2 Eu1 123.7(5) . . ?
C18 O4 Eu1 126.1(6) . . ?
C22 N6 C23 128.1(7) . . ?
C32 O7 C33 112.6(8) . . ?
C4 N4 Eu1 123.6(5) . . ?
C4 N4 C8 119.4(7) . . ?
C8 N4 Eu1 116.5(5) . . ?
C21 N1 Eu1 105.0(5) . . ?
C21 N1 C1 109.6(7) . . ?
C21 N1 C20 109.0(7) . . ?
C1 N1 Eu1 114.2(5) . . ?
C20 N1 Eu1 105.7(5) . . ?
C20 N1 C1 112.9(7) . . ?
C17 N5 Eu1 119.9(6) . . ?
C17 N5 C13 118.5(8) . . ?
C13 N5 Eu1 121.5(6) . . ?
C12 N3 Eu1 108.5(5) . . ?
C12 N3 C19 111.2(7) . . ?
C19 N3 Eu1 111.2(5) . . ?
C11 N3 Eu1 106.2(5) . . ?
C11 N3 C12 107.3(7) . . ?
C11 N3 C19 112.2(7) . . ?
C29 N7 C30 123.6(8) . . ?
C2 N2 Eu1 102.2(5) . . ?
C2 N2 C3 110.0(7) . . ?
C2 N2 C10 110.8(7) . . ?
C3 N2 Eu1 111.8(5) . . ?
C3 N2 C10 106.9(7) . . ?
C10 N2 Eu1 115.2(5) . . ?
O2 C9 C8 115.6(8) . . ?
O3 C9 O2 127.6(9) . . ?
O3 C9 C8 116.8(8) . . ?
O1 C22 N6 124.0(7) . . ?
O1 C22 C21 119.7(7) . . ?
N6 C22 C21 116.3(7) . . ?
C31 C23 N6 121.1(8) . . ?
C31 C23 C24 119.8(8) . . ?
C24 C23 N6 119.1(7) . . ?
N4 C4 C3 116.7(8) . . ?
N4 C4 C5 122.1(8) . . ?
C5 C4 C3 121.0(8) . . ?
N1 C21 C22 110.3(6) . . ?
C23 C31 C30 119.2(8) . . ?
N5 C17 C16 123.0(9) . . ?
N5 C17 C18 113.5(8) . . ?
C16 C17 C18 123.5(9) . . ?
C2 C1 N1 114.1(7) . . ?
N4 C8 C9 114.2(7) . . ?
N4 C8 C7 120.8(9) . . ?
C7 C8 C9 125.0(8) . . ?
N5 C13 C12 115.4(8) . . ?
N5 C13 C14 121.7(9) . . ?
C14 C13 C12 122.9(8) . . ?
C16 C15 Cl2 120.6(8) . . ?
C16 C15 C14 120.5(9) . . ?
C14 C15 Cl2 118.9(8) . . ?
C15 C16 C17 118.2(10) . . ?
C31 C30 N7 119.0(8) . . ?
C31 C30 C26 122.5(8) . . ?
C26 C30 N7 118.5(8) . . ?
C25 C24 C23 121.5(8) . . ?
O4 C18 C17 114.1(8) . . ?
O5 C18 O4 127.9(9) . . ?
O5 C18 C17 118.1(9) . . ?
C26 C27 C32 118.7(8) . . ?
C28 C27 C26 119.1(9) . . ?
C28 C27 C32 122.2(9) . . ?
N2 C2 C1 112.7(7) . . ?
C30 C26 C27 119.4(8) . . ?
C30 C26 C25 116.5(8) . . ?
C25 C26 C27 124.1(9) . . ?
N3 C12 C13 111.3(7) . . ?
N2 C3 C4 112.8(7) . . ?
O6 C29 N7 119.8(9) . . ?
O6 C29 C28 123.6(8) . . ?
N7 C29 C28 116.7(8) . . ?
N1 C20 C19 112.8(7) . . ?
C7 C6 Cl1 121.2(8) . . ?
C7 C6 C5 120.5(8) . . ?
C5 C6 Cl1 118.2(8) . . ?
N2 C10 C11 111.5(7) . . ?
C24 C25 C26 120.5(8) . . ?
C27 C28 C29 122.7(9) . . ?
N3 C19 C20 114.7(7) . . ?
C6 C7 C8 119.1(9) . . ?
O7 C32 C27 110.8(8) . . ?
C4 C5 C6 118.0(9) . . ?
N3 C11 C10 113.3(8) . . ?
C13 C14 C15 118.1(9) . . ?

loop_
_geom_bond_atom_site_label_1
_geom_bond_atom_site_label_2
_geom_bond_distance
_geom_bond_site_symmetry_2
_geom_bond_publ_flag
Eu1 O1 2.452(6) . ?
Eu1 O2 2.409(5) . ?
Eu1 O4 2.462(6) . ?
Eu1 N4 2.575(7) . ?
Eu1 N1 2.601(6) . ?
Eu1 N5 2.612(7) . ?
Eu1 N3 2.702(7) . ?
Eu1 N2 2.711(7) . ?
Eu1 Cl0A 2.175(5) . ?
Eu1 O1S 2.175(5) . ?
Cl2 C15 1.745(10) . ?
Cl1 C6 1.751(9) . ?
O1 C22 1.244(9) . ?
O2 C9 1.248(10) . ?
O3 C9 1.241(10) . ?
O4 C18 1.254(11) . ?
N6 C22 1.318(10) . ?
N6 C23 1.409(10) . ?
O7 C32 1.414(11) . ?
O7 C33 1.425(12) . ?
N4 C4 1.332(11) . ?
N4 C8 1.360(10) . ?
N1 C21 1.458(11) . ?
N1 C1 1.507(11) . ?
N1 C20 1.485(10) . ?
O6 C29 1.252(10) . ?
N5 C17 1.330(11) . ?
N5 C13 1.349(11) . ?
N3 C12 1.482(11) . ?
N3 C19 1.497(10) . ?
N3 C11 1.466(12) . ?
O5 C18 1.217(11) . ?
N7 C30 1.400(10) . ?
N7 C29 1.361(11) . ?
N2 C2 1.481(11) . ?
N2 C3 1.488(11) . ?
N2 C10 1.489(11) . ?
C9 C8 1.494(12) . ?
C22 C21 1.505(11) . ?
C23 C31 1.377(11) . ?
C23 C24 1.383(12) . ?
C4 C3 1.499(12) . ?
C4 C5 1.378(12) . ?
C31 C30 1.390(12) . ?
C17 C16 1.377(13) . ?
C17 C18 1.529(13) . ?
C1 C2 1.507(12) . ?
C8 C7 1.375(12) . ?
C13 C12 1.494(13) . ?
C13 C14 1.381(13) . ?
C15 C16 1.355(14) . ?
C15 C14 1.385(14) . ?
C30 C26 1.394(13) . ?
C24 C25 1.361(12) . ?
C27 C26 1.438(12) . ?
C27 C28 1.350(13) . ?
C27 C32 1.476(13) . ?
C26 C25 1.427(12) . ?
C29 C28 1.426(13) . ?
C20 C19 1.506(13) . ?
C6 C7 1.361(14) . ?
C6 C5 1.380(14) . ?
C10 C11 1.511(13) . ?
